data_9007724
loop_
_publ_author_name
'Norman, R. E.'
'Rose, N. J.'
'Stenkamp, R. E.'

_publ_section_title
;
 Mono-amino-acid-copper complexes: syntheses and structures of
 chloro(glycinato)(methanol)copper(II)
 and chloro(glycinato)(1-methylimidazole)copper(II)
;
_journal_name_full 'Acta Crystallographica, Section C'
_journal_page_first 1
_journal_page_last 6
_journal_paper_doi 10.1107/S0108270189005238
_journal_volume 46
_journal_year 1990
_chemical_formula_structural CuCl(C2H4NO2)(CH4O)
_chemical_formula_sum 'C3 Cl Cu N O3'
_space_group_IT_number 14
_symmetry_space_group_name_Hall '-P 2ybc'
_symmetry_space_group_name_H-M 'P 1 21/c 1'
_cell_angle_alpha 90
_cell_angle_beta 100.24
_cell_angle_gamma 90
_cell_length_a 5.192
_cell_length_b 7.945
_cell_length_c 16.51
_cell_formula_units_Z 4
_cell_volume 670.197
_database_code_amcsd 0010083
_exptl_crystal_density_diffrn 1.953
_cod_original_formula_sum 'Cu Cl N C3 O3'
_cod_database_code 9007724
_amcsd_formula_title CuCl(C2H4NO2)(CH4O)

loop_
_space_group_symop_operation_xyz
x,y,z
x,1/2-y,1/2+z
-x,1/2+y,1/2-z
-x,-y,-z

loop_
_atom_site_label
_atom_site_fract_x
_atom_site_fract_y
_atom_site_fract_z
_atom_site_U_iso_or_equiv
Cu 0.98037 0.42577 0.38209 0.03840
Cl 0.20227 0.30117 0.49565 0.04920
N 0.23770 0.60490 0.38270 0.04600
C1 1.14130 0.73410 0.32530 0.04800
C2 0.87100 0.69280 0.27790 0.03700
C3 0.69720 0.08970 0.39620 0.06500
O1 0.76200 0.56240 0.29740 0.03500
O2 0.77360 0.79310 0.22170 0.04900
O3 0.69960 0.25810 0.36600 0.05000

loop_
_cod_related_entry_id
_cod_related_entry_database
_cod_related_entry_code
1 AMCSD 0010083
